data_7004086
loop_
_publ_author_name
'Bates, Gareth W.'
'Gale, Philip A.'
'Light, Mark E.'
'Ogden, Mark I.'
'Warriner, Colin N.'

_publ_section_title
;
 Structural diversity in the first metal complexes of
 2,5-dicarboxamidopyrroles and 2,5-dicarbothioamidopyrroles
;
_journal_issue 31
_journal_name_full 'Dalton Transactions'
_journal_page_first 4106
_journal_page_last 4112
_journal_paper_doi 10.1039/b802506a
_journal_year 2008
_chemical_formula_sum 'C52 H60 Co N6 S4'
_chemical_formula_weight 956.23
_chemical_name_systematic
;
?
;
_space_group_IT_number 2
_symmetry_cell_setting triclinic
_symmetry_space_group_name_Hall '-P 1'
_symmetry_space_group_name_H-M 'P -1'
_atom_sites_solution_hydrogens geom
_atom_sites_solution_primary direct
_atom_sites_solution_secondary difmap
_audit_creation_method SHELXL-97
_cell_angle_alpha 111.096(5)
_cell_angle_beta 100.723(5)
_cell_angle_gamma 92.892(5)
_cell_formula_units_Z 2
_cell_length_a 11.820(5)
_cell_length_b 12.819(5)
_cell_length_c 17.669(5)
_cell_measurement_reflns_used 10866
_cell_measurement_temperature 120(2)
_cell_measurement_theta_max 27.48
_cell_measurement_theta_min 2.91
_cell_volume 2434.0(16)
_computing_cell_refinement 'DENZO (Otwinowski & Minor, 1997) & COLLECT (Hooft, R.W.W., 1998)'
_computing_data_collection 'COLLECT (Hooft, R.W.W., 1998)'
_computing_data_reduction 'DENZO (Otwinowski & Minor, 1997) & COLLECT (Hooft, R.W.W., 1998)'
_computing_molecular_graphics 'CAMERON (Watkin, et al., 1993)'
_computing_publication_material 'WINGX (Farrugia, 1998)'
_computing_structure_refinement 'SHELXL-97 (Sheldrick, 1997)'
_computing_structure_solution 'SHELXS-97 (Sheldrick, 1997)'
_diffrn_ambient_temperature 120(2)
_diffrn_detector_area_resol_mean 9.091
_diffrn_measured_fraction_theta_full 0.998
_diffrn_measured_fraction_theta_max 0.998
_diffrn_measurement_device_type 'Bruker-Nonius CCD camera on \k-goniostat'
_diffrn_measurement_method '\f & \w scans to fill the asymmetric unit'
_diffrn_radiation_monochromator '10cm confocal mirrors'
_diffrn_radiation_source 'Bruker Nonius FR591 Rotating Anode'
_diffrn_radiation_type MoK\a
_diffrn_radiation_wavelength 0.71069
_diffrn_reflns_av_R_equivalents 0.0905
_diffrn_reflns_av_sigmaI/netI 0.1182
_diffrn_reflns_limit_h_max 15
_diffrn_reflns_limit_h_min -15
_diffrn_reflns_limit_k_max 16
_diffrn_reflns_limit_k_min -16
_diffrn_reflns_limit_l_max 22
_diffrn_reflns_limit_l_min -22
_diffrn_reflns_number 39694
_diffrn_reflns_theta_full 27.48
_diffrn_reflns_theta_max 27.48
_diffrn_reflns_theta_min 3.18
_diffrn_standards_number 0
_exptl_absorpt_coefficient_mu 0.566
_exptl_absorpt_correction_T_max 0.9832
_exptl_absorpt_correction_T_min 0.9568
_exptl_absorpt_correction_type multi-scan
_exptl_absorpt_process_details
;
SADABS V2.10 (Sheldrick, G.M., 2003)
;
_exptl_crystal_colour 'Dark Red'
_exptl_crystal_density_diffrn 1.305
_exptl_crystal_density_method 'not measured'
_exptl_crystal_description Block
_exptl_crystal_F_000 1010
_exptl_crystal_size_max 0.06
_exptl_crystal_size_mid 0.06
_exptl_crystal_size_min 0.03
_refine_diff_density_max 1.618
_refine_diff_density_min -0.824
_refine_diff_density_rms 0.095
_refine_ls_extinction_method none
_refine_ls_goodness_of_fit_ref 1.065
_refine_ls_hydrogen_treatment constr
_refine_ls_matrix_type full
_refine_ls_number_parameters 541
_refine_ls_number_reflns 11133
_refine_ls_number_restraints 570
_refine_ls_restrained_S_all 1.064
_refine_ls_R_factor_all 0.1479
_refine_ls_R_factor_gt 0.0774
_refine_ls_shift/su_max 0.048
_refine_ls_shift/su_mean 0.002
_refine_ls_structure_factor_coef Fsqd
_refine_ls_weighting_details 'calc w=1/[\s^2^(Fo^2^)+(0.0907P)^2^+2.3798P] where P=(Fo^2^+2Fc^2^)/3'
_refine_ls_weighting_scheme calc
_refine_ls_wR_factor_gt 0.1858
_refine_ls_wR_factor_ref 0.2146
_reflns_number_gt 6353
_reflns_number_total 11133
_reflns_threshold_expression >2sigma(I)
_cod_data_source_file b802506a.txt
_cod_data_source_block 2005sot1397
_cod_depositor_comments
;
The following automatic conversions were performed:
'_symmetry_cell_setting' value 'Triclinic' changed to 'triclinic'
according to '/home/saulius/struct/CIF-dictionaries/cif_core.dic'
dictionary named 'cif_core.dic' version 2.4.1 from 2010-06-29.

Automatic conversion script
Id: cif_fix_enum 1527 2010-12-29 10:47:43Z saulius 
;
_cod_original_sg_symbol_H-M P-1
_cod_database_code 7004086

loop_
_symmetry_equiv_pos_as_xyz
'x, y, z'
'-x, -y, -z'

loop_
_atom_site_label
_atom_site_type_symbol
_atom_site_fract_x
_atom_site_fract_y
_atom_site_fract_z
_atom_site_U_iso_or_equiv
_atom_site_adp_type
_atom_site_occupancy
_atom_site_symmetry_multiplicity
_atom_site_calc_flag
_atom_site_refinement_flags
_atom_site_disorder_assembly
_atom_site_disorder_group
C1A C 0.238(2) -0.412(2) 0.6097(17) 0.117(4) Uani 0.35 1 d PU A 1
H1A1 H 0.2805 -0.4768 0.5899 0.176 Uiso 0.35 1 calc PR A 1
H1A2 H 0.1798 -0.4098 0.5631 0.176 Uiso 0.35 1 calc PR A 1
H1A3 H 0.1995 -0.4191 0.6524 0.176 Uiso 0.35 1 calc PR A 1
C2A C 0.3240(6) -0.3023(7) 0.6470(5) 0.0816(19) Uani 0.35 1 d PU A 1
H2A1 H 0.3448 -0.2840 0.6010 0.098 Uiso 0.35 1 calc PR A 1
H2A2 H 0.2850 -0.2399 0.6789 0.098 Uiso 0.35 1 calc PR A 1
C1B C 0.2375(11) -0.2485(13) 0.6976(9) 0.117(4) Uani 0.65 1 d PU A 2
H1B1 H 0.1956 -0.3054 0.7107 0.176 Uiso 0.65 1 calc PR A 2
H1B2 H 0.1822 -0.2173 0.6655 0.176 Uiso 0.65 1 calc PR A 2
H1B3 H 0.2787 -0.1879 0.7493 0.176 Uiso 0.65 1 calc PR A 2
C2B C 0.3240(6) -0.3023(7) 0.6470(5) 0.0816(19) Uani 0.65 1 d PU A 2
H2B1 H 0.2897 -0.3790 0.6073 0.098 Uiso 0.65 1 calc PR A 2
H2B2 H 0.3425 -0.2572 0.6146 0.098 Uiso 0.65 1 calc PR A 2
C3 C 0.4320(5) -0.3091(5) 0.7023(4) 0.0634(16) Uani 1 1 d U . .
H3A H 0.4729 -0.3690 0.6694 0.076 Uiso 1 1 calc R A 1
H3B H 0.4107 -0.3318 0.7462 0.076 Uiso 1 1 calc R A 1
C4 C 0.5153(5) -0.1998(5) 0.7434(3) 0.0535(14) Uani 1 1 d U A .
H4A H 0.4746 -0.1383 0.7747 0.064 Uiso 1 1 calc R . .
H4B H 0.5811 -0.2089 0.7833 0.064 Uiso 1 1 calc R . .
C5 C 0.6278(4) -0.0757(4) 0.7009(3) 0.0309(10) Uani 1 1 d U A .
C6 C 0.6683(4) -0.0466(4) 0.6377(3) 0.0304(10) Uani 1 1 d U A .
C7 C 0.6503(4) -0.0945(4) 0.5496(3) 0.0302(10) Uani 1 1 d U . .
C8 C 0.7183(4) -0.0243(4) 0.5267(2) 0.0277(10) Uani 1 1 d U D .
C9 C 0.7773(4) 0.0650(4) 0.6018(2) 0.0271(10) Uani 1 1 d U . .
C10 C 0.8569(4) 0.1663(4) 0.6244(3) 0.0288(10) Uani 1 1 d U A .
C11 C 0.9715(5) 0.2979(5) 0.5886(3) 0.0426(12) Uani 1 1 d U . .
H11A H 1.0426 0.2971 0.6281 0.051 Uiso 1 1 calc R B 3
H11B H 0.9348 0.3648 0.6165 0.051 Uiso 1 1 calc R B 3
C12A C 1.0041(5) 0.3070(6) 0.5130(3) 0.0597(14) Uani 0.60 1 d PU C 3
H12A H 0.9322 0.3160 0.4782 0.072 Uiso 0.60 1 calc PR C 3
H12B H 1.0563 0.3787 0.5323 0.072 Uiso 0.60 1 calc PR C 3
C13A C 1.0537(9) 0.2293(9) 0.4630(6) 0.0517(17) Uani 0.60 1 d PU C 3
H13A H 0.9993 0.1584 0.4382 0.062 Uiso 0.60 1 calc PR C 3
H13B H 1.1235 0.2154 0.4970 0.062 Uiso 0.60 1 calc PR C 3
C14A C 1.0899(11) 0.2551(10) 0.3928(6) 0.071(2) Uani 0.60 1 d PU C 3
H14A H 1.0207 0.2601 0.3546 0.106 Uiso 0.60 1 calc PR C 3
H14B H 1.1314 0.1947 0.3627 0.106 Uiso 0.60 1 calc PR C 3
H14C H 1.1409 0.3269 0.4159 0.106 Uiso 0.60 1 calc PR C 3
C12B C 1.0041(5) 0.3070(6) 0.5130(3) 0.0597(14) Uani 0.40 1 d PU C 4
H12C H 1.0326 0.2354 0.4835 0.072 Uiso 0.40 1 calc PR C 4
H12D H 0.9317 0.3110 0.4761 0.072 Uiso 0.40 1 calc PR C 4
C13B C 1.0877(12) 0.3967(13) 0.5204(8) 0.0517(17) Uani 0.40 1 d PU C 4
H13C H 1.1547 0.4026 0.5654 0.062 Uiso 0.40 1 calc PR C 4
H13D H 1.0526 0.4676 0.5392 0.062 Uiso 0.40 1 calc PR C 4
C14B C 1.1355(16) 0.3917(15) 0.4443(9) 0.071(2) Uani 0.40 1 d PU C 4
H14D H 1.1950 0.3405 0.4370 0.106 Uiso 0.40 1 calc PR C 4
H14E H 1.1700 0.4673 0.4527 0.106 Uiso 0.40 1 calc PR C 4
H14F H 1.0723 0.3643 0.3946 0.106 Uiso 0.40 1 calc PR C 4
C15A C 0.5762(4) -0.1996(3) 0.4873(2) 0.0325(12) Uani 0.75 1 d PGU D 4
C16A C 0.4591(4) -0.2194(4) 0.4863(3) 0.0358(14) Uani 0.75 1 d PGU D 4
H16A H 0.4245 -0.1651 0.5246 0.043 Uiso 0.75 1 calc PR D 4
C17A C 0.3927(3) -0.3187(4) 0.4293(3) 0.0396(13) Uani 0.75 1 d PGU D 4
H17A H 0.3127 -0.3322 0.4286 0.048 Uiso 0.75 1 calc PR D 4
C18A C 0.4433(3) -0.3982(3) 0.3733(3) 0.0443(15) Uani 0.75 1 d PGU D 4
H18A H 0.3979 -0.4660 0.3343 0.053 Uiso 0.75 1 calc PR D 4
C19A C 0.5604(3) -0.3784(3) 0.3743(2) 0.0475(16) Uani 0.75 1 d PGU D 4
H19A H 0.5950 -0.4327 0.3360 0.057 Uiso 0.75 1 calc PR D 4
C20A C 0.6268(3) -0.2791(3) 0.4313(3) 0.0385(13) Uani 0.75 1 d PGU D 4
H20A H 0.7068 -0.2656 0.4319 0.046 Uiso 0.75 1 calc PR D 4
C15B C 0.5721(12) -0.2069(9) 0.5061(9) 0.0325(12) Uani 0.25 1 d PGU D 5
C16B C 0.4635(13) -0.2074(10) 0.4592(9) 0.0358(14) Uani 0.25 1 d PGU D 5
H16B H 0.4418 -0.1399 0.4533 0.043 Uiso 0.25 1 calc PR D 5
C17B C 0.3869(10) -0.3066(13) 0.4209(9) 0.0396(13) Uani 0.25 1 d PGU D 5
H17B H 0.3127 -0.3069 0.3888 0.048 Uiso 0.25 1 calc PR D 5
C18B C 0.4188(10) -0.4053(11) 0.4296(9) 0.0443(15) Uani 0.25 1 d PGU D 5
H18B H 0.3664 -0.4731 0.4034 0.053 Uiso 0.25 1 calc PR D 5
C19B C 0.5273(11) -0.4048(9) 0.4765(8) 0.0475(16) Uani 0.25 1 d PGU D 5
H19B H 0.5491 -0.4722 0.4824 0.057 Uiso 0.25 1 calc PR D 5
C20B C 0.6039(9) -0.3056(11) 0.5147(8) 0.0385(13) Uani 0.25 1 d PGU D 5
H20B H 0.6781 -0.3052 0.5468 0.046 Uiso 0.25 1 calc PR D 5
C21 C 0.7278(2) -0.0382(3) 0.44041(13) 0.0286(10) Uani 1 1 d GU . .
C22 C 0.62833(18) -0.0461(3) 0.38150(16) 0.0329(11) Uani 1 1 d GU D .
H22 H 0.5545 -0.0456 0.3955 0.039 Uiso 1 1 calc R . .
C23 C 0.6369(2) -0.0549(3) 0.30208(15) 0.0400(12) Uani 1 1 d GU D .
H23 H 0.5689 -0.0604 0.2618 0.048 Uiso 1 1 calc R . .
C24 C 0.7449(3) -0.0558(3) 0.28157(14) 0.0426(12) Uani 1 1 d GU D .
H24 H 0.7507 -0.0618 0.2273 0.051 Uiso 1 1 calc R . .
C25 C 0.8443(2) -0.0478(3) 0.34048(18) 0.0408(12) Uani 1 1 d GU D .
H25 H 0.9182 -0.0484 0.3265 0.049 Uiso 1 1 calc R . .
C26 C 0.83581(19) -0.0390(3) 0.41990(16) 0.0368(11) Uani 1 1 d GU D .
H26 H 0.9038 -0.0336 0.4602 0.044 Uiso 1 1 calc R . .
C27 C 1.3629(8) -0.1183(8) 0.9104(6) 0.117(3) Uani 1 1 d U . .
H27A H 1.3238 -0.1084 0.8599 0.176 Uiso 1 1 calc R . .
H27B H 1.3955 -0.1900 0.8952 0.176 Uiso 1 1 calc R . .
H27C H 1.4255 -0.0561 0.9418 0.176 Uiso 1 1 calc R . .
C28 C 1.2801(5) -0.1192(5) 0.9612(4) 0.0576(15) Uani 1 1 d U . .
H28A H 1.3198 -0.1323 1.0109 0.069 Uiso 1 1 calc R . .
H28B H 1.2180 -0.1830 0.9291 0.069 Uiso 1 1 calc R . .
C29 C 1.2244(5) -0.0105(5) 0.9896(3) 0.0473(13) Uani 1 1 d U . .
H29A H 1.1687 -0.0183 1.0233 0.057 Uiso 1 1 calc R . .
H29B H 1.2856 0.0524 1.0258 0.057 Uiso 1 1 calc R . .
C30 C 1.1618(4) 0.0187(4) 0.9188(3) 0.0367(11) Uani 1 1 d U . .
H30A H 1.2187 0.0381 0.8898 0.044 Uiso 1 1 calc R . .
H30B H 1.1073 -0.0473 0.8784 0.044 Uiso 1 1 calc R . .
C31 C 1.0046(4) 0.1308(4) 0.9063(2) 0.0272(10) Uani 1 1 d U A .
C32 C 0.9422(4) 0.2230(4) 0.9432(3) 0.0266(10) Uani 1 1 d U . .
C33 C 0.9525(4) 0.3099(4) 1.0228(2) 0.0263(9) Uani 1 1 d U . .
C34 C 0.8663(4) 0.3779(4) 1.0145(2) 0.0264(10) Uani 1 1 d U . .
C35 C 0.8037(4) 0.3302(4) 0.9305(3) 0.0280(10) Uani 1 1 d U . .
C36 C 0.7051(4) 0.3540(4) 0.8810(3) 0.0293(10) Uani 1 1 d U A .
C37 C 0.5632(6) 0.4860(6) 0.8674(4) 0.0703(19) Uani 1 1 d U . .
H37A H 0.4864 0.4536 0.8693 0.084 Uiso 1 1 calc R . .
H37B H 0.5686 0.4631 0.8085 0.084 Uiso 1 1 calc R . .
C38 C 0.5783(8) 0.6192(8) 0.9107(5) 0.107(2) Uani 1 1 d U . .
H38A H 0.6608 0.6489 0.9202 0.129 Uiso 1 1 calc R . .
H38B H 0.5318 0.6501 0.8730 0.129 Uiso 1 1 calc R . .
C39 C 0.5422(9) 0.6574(9) 0.9899(6) 0.133(3) Uani 1 1 d U . .
H39A H 0.4576 0.6332 0.9771 0.160 Uiso 1 1 calc R . .
H39B H 0.5797 0.6141 1.0218 0.160 Uiso 1 1 calc R . .
C40 C 0.5607(8) 0.7703(8) 1.0443(5) 0.106(3) Uani 1 1 d U . .
H40A H 0.6430 0.7992 1.0564 0.159 Uiso 1 1 calc R . .
H40B H 0.5380 0.7761 1.0962 0.159 Uiso 1 1 calc R . .
H40C H 0.5139 0.8147 1.0186 0.159 Uiso 1 1 calc R . .
C41 C 1.0403(2) 0.3284(2) 1.10114(14) 0.0251(9) Uani 1 1 d GU . .
C42 C 1.0638(3) 0.23871(17) 1.12565(16) 0.0325(11) Uani 1 1 d GU . .
H42 H 1.0254 0.1650 1.0922 0.039 Uiso 1 1 calc R . .
C43 C 1.1437(3) 0.2568(2) 1.19906(18) 0.0372(11) Uani 1 1 d GU . .
H43 H 1.1598 0.1956 1.2158 0.045 Uiso 1 1 calc R . .
C44 C 1.1999(2) 0.3646(2) 1.24795(15) 0.0384(12) Uani 1 1 d GU . .
H44 H 1.2545 0.3770 1.2981 0.046 Uiso 1 1 calc R . .
C45 C 1.1764(3) 0.45430(19) 1.22344(16) 0.0388(12) Uani 1 1 d GU . .
H45 H 1.2148 0.5280 1.2569 0.047 Uiso 1 1 calc R . .
C46 C 1.0965(3) 0.43617(19) 1.15003(17) 0.0306(10) Uani 1 1 d GU . .
H46 H 1.0804 0.4975 1.1333 0.037 Uiso 1 1 calc R . .
C47 C 0.8374(3) 0.4748(2) 1.08340(15) 0.0293(10) Uani 1 1 d GU . .
C48 C 0.7980(3) 0.45375(19) 1.14655(18) 0.0374(11) Uani 1 1 d GU . .
H48 H 0.7931 0.3797 1.1468 0.045 Uiso 1 1 calc R . .
C49 C 0.7659(3) 0.5410(3) 1.20928(16) 0.0446(13) Uani 1 1 d GU . .
H49 H 0.7390 0.5266 1.2524 0.054 Uiso 1 1 calc R . .
C50 C 0.7731(3) 0.6494(2) 1.20887(16) 0.0398(12) Uani 1 1 d GU . .
H50 H 0.7512 0.7091 1.2517 0.048 Uiso 1 1 calc R . .
C51 C 0.8125(3) 0.67045(19) 1.14572(18) 0.0391(12) Uani 1 1 d GU . .
H51 H 0.8175 0.7445 1.1454 0.047 Uiso 1 1 calc R . .
C52 C 0.8447(3) 0.5832(2) 1.08299(15) 0.0317(10) Uani 1 1 d GU . .
H52 H 0.8716 0.5976 1.0398 0.038 Uiso 1 1 calc R . .
N1 N 0.5592(4) -0.1699(4) 0.6807(3) 0.0417(10) Uani 1 1 d U . .
H1 H 0.5392 -0.2161 0.6283 0.050 Uiso 1 1 calc R A .
N2 N 0.7441(3) 0.0487(3) 0.6674(2) 0.0277(8) Uani 1 1 d U A .
N3 N 0.8921(3) 0.1968(3) 0.5680(2) 0.0323(9) Uani 1 1 d U A .
H3 H 0.8662 0.1537 0.5153 0.039 Uiso 1 1 calc R . .
N4 N 1.0983(3) 0.1134(3) 0.9500(2) 0.0332(9) Uani 1 1 d U . .
H4 H 1.1244 0.1619 1.0013 0.040 Uiso 1 1 calc R . .
N5 N 0.8502(3) 0.2363(3) 0.8896(2) 0.0255(8) Uani 1 1 d U . .
N6 N 0.6564(4) 0.4453(4) 0.9130(2) 0.0418(10) Uani 1 1 d U . .
H6 H 0.6819 0.4856 0.9663 0.050 Uiso 1 1 calc R . .
S1 S 0.67563(10) 0.01834(10) 0.80200(7) 0.0328(3) Uani 1 1 d . . .
S2 S 0.90317(10) 0.24506(10) 0.72823(6) 0.0294(3) Uani 1 1 d . . .
S3 S 0.94947(10) 0.04870(10) 0.80233(6) 0.0302(3) Uani 1 1 d . . .
S4 S 0.65674(10) 0.26131(10) 0.78089(7) 0.0318(3) Uani 1 1 d . . .
Co1 Co 0.79667(5) 0.14278(5) 0.77842(3) 0.02668(18) Uani 1 1 d . A .

loop_
_atom_site_aniso_label
_atom_site_aniso_U_11
_atom_site_aniso_U_22
_atom_site_aniso_U_33
_atom_site_aniso_U_23
_atom_site_aniso_U_13
_atom_site_aniso_U_12
C1A 0.080(6) 0.123(8) 0.120(7) 0.030(6) -0.008(6) -0.014(6)
C2A 0.057(3) 0.092(4) 0.085(4) 0.028(3) 0.009(3) -0.019(3)
C1B 0.080(6) 0.123(8) 0.120(7) 0.030(6) -0.008(6) -0.014(6)
C2B 0.057(3) 0.092(4) 0.085(4) 0.028(3) 0.009(3) -0.019(3)
C3 0.057(3) 0.062(3) 0.071(3) 0.027(3) 0.013(3) -0.007(3)
C4 0.058(3) 0.048(3) 0.053(3) 0.022(3) 0.009(3) -0.010(3)
C5 0.026(2) 0.032(2) 0.034(2) 0.012(2) 0.0051(19) 0.003(2)
C6 0.025(2) 0.029(2) 0.030(2) 0.0057(19) 0.0022(18) -0.0004(19)
C7 0.022(2) 0.032(2) 0.027(2) 0.0017(18) 0.0009(17) 0.0032(18)
C8 0.023(2) 0.031(2) 0.0207(19) 0.0023(17) 0.0013(17) 0.0019(18)
C9 0.026(2) 0.030(2) 0.023(2) 0.0058(18) 0.0051(17) 0.0033(18)
C10 0.027(2) 0.029(2) 0.024(2) 0.0043(18) 0.0016(18) 0.0021(19)
C11 0.044(3) 0.048(3) 0.035(2) 0.016(2) 0.010(2) -0.006(2)
C12A 0.060(3) 0.070(3) 0.046(3) 0.023(2) 0.007(2) -0.011(3)
C13A 0.051(4) 0.061(4) 0.047(3) 0.025(3) 0.012(3) 0.000(3)
C14A 0.081(6) 0.081(6) 0.055(5) 0.027(4) 0.028(4) 0.007(5)
C12B 0.060(3) 0.070(3) 0.046(3) 0.023(2) 0.007(2) -0.011(3)
C13B 0.051(4) 0.061(4) 0.047(3) 0.025(3) 0.012(3) 0.000(3)
C14B 0.081(6) 0.081(6) 0.055(5) 0.027(4) 0.028(4) 0.007(5)
C15A 0.027(2) 0.030(2) 0.032(2) 0.0047(19) 0.003(2) 0.0001(18)
C16A 0.027(2) 0.033(2) 0.037(3) 0.003(2) 0.006(2) -0.001(2)
C17A 0.028(2) 0.038(3) 0.041(2) 0.007(2) -0.001(2) -0.006(2)
C18A 0.036(3) 0.037(3) 0.045(3) 0.005(2) -0.004(3) -0.006(2)
C19A 0.039(3) 0.037(3) 0.049(3) -0.004(3) 0.009(3) 0.002(3)
C20A 0.029(3) 0.033(3) 0.039(3) 0.000(2) 0.003(2) 0.000(2)
C15B 0.027(2) 0.030(2) 0.032(2) 0.0047(19) 0.003(2) 0.0001(18)
C16B 0.027(2) 0.033(2) 0.037(3) 0.003(2) 0.006(2) -0.001(2)
C17B 0.028(2) 0.038(3) 0.041(2) 0.007(2) -0.001(2) -0.006(2)
C18B 0.036(3) 0.037(3) 0.045(3) 0.005(2) -0.004(3) -0.006(2)
C19B 0.039(3) 0.037(3) 0.049(3) -0.004(3) 0.009(3) 0.002(3)
C20B 0.029(3) 0.033(3) 0.039(3) 0.000(2) 0.003(2) 0.000(2)
C21 0.027(2) 0.026(2) 0.022(2) -0.0011(17) 0.0020(18) 0.0008(18)
C22 0.034(2) 0.034(2) 0.026(2) 0.0075(19) 0.0019(19) 0.006(2)
C23 0.043(3) 0.044(3) 0.028(2) 0.009(2) 0.002(2) 0.010(2)
C24 0.057(3) 0.042(3) 0.029(2) 0.011(2) 0.014(2) 0.009(2)
C25 0.043(3) 0.038(3) 0.035(2) 0.002(2) 0.019(2) 0.004(2)
C26 0.029(2) 0.037(3) 0.033(2) 0.002(2) 0.003(2) 0.003(2)
C27 0.129(7) 0.141(7) 0.158(8) 0.104(6) 0.095(6) 0.086(6)
C28 0.059(4) 0.069(4) 0.059(3) 0.034(3) 0.022(3) 0.026(3)
C29 0.056(3) 0.053(3) 0.042(3) 0.024(2) 0.016(2) 0.030(3)
C30 0.037(3) 0.044(3) 0.033(2) 0.016(2) 0.011(2) 0.013(2)
C31 0.031(2) 0.027(2) 0.022(2) 0.0084(18) 0.0050(18) 0.0000(19)
C32 0.028(2) 0.027(2) 0.024(2) 0.0089(17) 0.0040(18) 0.0000(18)
C33 0.027(2) 0.029(2) 0.0221(19) 0.0080(17) 0.0067(17) -0.0005(19)
C34 0.028(2) 0.028(2) 0.0195(19) 0.0063(17) 0.0027(17) -0.0019(19)
C35 0.029(2) 0.029(2) 0.026(2) 0.0107(18) 0.0058(18) 0.0044(19)
C36 0.028(2) 0.033(2) 0.025(2) 0.0076(19) 0.0061(18) 0.007(2)
C37 0.064(4) 0.088(4) 0.041(3) 0.007(3) -0.005(3) 0.044(3)
C38 0.100(4) 0.135(5) 0.106(5) 0.060(4) 0.024(4) 0.071(4)
C39 0.117(6) 0.154(7) 0.096(6) 0.019(5) -0.015(5) 0.078(6)
C40 0.095(6) 0.100(6) 0.104(6) 0.025(5) -0.004(5) 0.032(5)
C41 0.024(2) 0.027(2) 0.024(2) 0.0076(17) 0.0077(17) 0.0004(18)
C42 0.037(3) 0.029(2) 0.028(2) 0.0099(19) 0.003(2) -0.001(2)
C43 0.044(3) 0.036(3) 0.031(2) 0.017(2) -0.001(2) 0.000(2)
C44 0.037(3) 0.044(3) 0.031(2) 0.016(2) -0.003(2) -0.004(2)
C45 0.036(3) 0.035(3) 0.036(2) 0.011(2) -0.007(2) -0.005(2)
C46 0.028(2) 0.030(2) 0.034(2) 0.0147(19) 0.0019(19) 0.0006(19)
C47 0.024(2) 0.031(2) 0.026(2) 0.0043(18) 0.0017(18) 0.0033(19)
C48 0.043(3) 0.035(3) 0.036(2) 0.011(2) 0.016(2) 0.008(2)
C49 0.056(3) 0.043(3) 0.037(3) 0.011(2) 0.023(2) 0.011(3)
C50 0.033(3) 0.041(3) 0.037(2) 0.002(2) 0.012(2) 0.010(2)
C51 0.035(3) 0.034(3) 0.041(3) 0.008(2) 0.004(2) 0.004(2)
C52 0.030(2) 0.033(2) 0.028(2) 0.0083(19) 0.0055(19) 0.001(2)
N1 0.041(2) 0.043(2) 0.036(2) 0.0133(19) 0.0050(19) -0.007(2)
N2 0.0226(18) 0.029(2) 0.0234(18) 0.0041(15) -0.0015(15) -0.0011(16)
N3 0.034(2) 0.032(2) 0.0258(19) 0.0073(16) 0.0031(16) -0.0055(17)
N4 0.033(2) 0.037(2) 0.0229(18) 0.0050(17) 0.0030(16) 0.0064(18)
N5 0.0263(19) 0.0275(19) 0.0209(17) 0.0075(15) 0.0050(15) 0.0014(16)
N6 0.041(2) 0.046(2) 0.027(2) 0.0043(18) -0.0027(18) 0.019(2)
S1 0.0318(6) 0.0365(7) 0.0283(6) 0.0110(5) 0.0062(5) 0.0003(5)
S2 0.0302(6) 0.0292(6) 0.0222(5) 0.0044(5) 0.0026(5) -0.0019(5)
S3 0.0317(6) 0.0296(6) 0.0245(6) 0.0052(5) 0.0051(5) 0.0035(5)
S4 0.0291(6) 0.0362(7) 0.0244(6) 0.0077(5) 0.0001(5) 0.0029(5)
Co1 0.0260(3) 0.0283(3) 0.0207(3) 0.0050(3) 0.0024(2) 0.0007(3)

loop_
_atom_type_symbol
_atom_type_description
_atom_type_scat_dispersion_real
_atom_type_scat_dispersion_imag
_atom_type_scat_source
C C 0.0033 0.0016 'International Tables Vol C Tables 4.2.6.8 and 6.1.1.4'
H H 0.0000 0.0000 'International Tables Vol C Tables 4.2.6.8 and 6.1.1.4'
N N 0.0061 0.0033 'International Tables Vol C Tables 4.2.6.8 and 6.1.1.4'
S S 0.1246 0.1234 'International Tables Vol C Tables 4.2.6.8 and 6.1.1.4'
Co Co 0.3494 0.9721 'International Tables Vol C Tables 4.2.6.8 and 6.1.1.4'

loop_
_geom_angle_atom_site_label_1
_geom_angle_atom_site_label_2
_geom_angle_atom_site_label_3
_geom_angle
_geom_angle_site_symmetry_1
_geom_angle_site_symmetry_3
_geom_angle_publ_flag
C3 C2A C1A 113.6(12) . . ?
C2A C3 C4 114.5(6) . . ?
N1 C4 C3 110.4(5) . . ?
N1 C5 C6 120.6(4) . . ?
N1 C5 S1 122.9(4) . . ?
C6 C5 S1 116.5(3) . . ?
N2 C6 C7 109.3(4) . . ?
N2 C6 C5 114.6(4) . . ?
C7 C6 C5 136.1(4) . . ?
C8 C7 C6 106.9(4) . . ?
C8 C7 C15A 122.4(4) . . ?
C6 C7 C15A 130.7(4) . . ?
C8 C7 C15B 136.7(7) . . ?
C6 C7 C15B 116.2(7) . . ?
C15A C7 C15B 14.6(6) . . ?
C7 C8 C9 106.6(4) . . ?
C7 C8 C21 127.1(4) . . ?
C9 C8 C21 126.3(4) . . ?
N2 C9 C8 108.6(4) . . ?
N2 C9 C10 114.7(4) . . ?
C8 C9 C10 136.7(4) . . ?
N3 C10 C9 121.9(4) . . ?
N3 C10 S2 121.4(3) . . ?
C9 C10 S2 116.7(3) . . ?
N3 C11 C12A 111.9(4) . . ?
C13A C12A C11 122.9(7) . . ?
C12A C13A C14A 116.6(9) . . ?
C16A C15A C20A 120.0 . . ?
C16A C15A C7 120.9(3) . . ?
C20A C15A C7 119.0(3) . . ?
C15A C16A C17A 120.0 . . ?
C16A C17A C18A 120.0 . . ?
C17A C18A C19A 120.0 . . ?
C20A C19A C18A 120.0 . . ?
C19A C20A C15A 120.0 . . ?
C16B C15B C20B 120.0 . . ?
C16B C15B C7 117.6(9) . . ?
C20B C15B C7 122.4(9) . . ?
C17B C16B C15B 120.0 . . ?
C16B C17B C18B 120.0 . . ?
C19B C18B C17B 120.0 . . ?
C20B C19B C18B 120.0 . . ?
C19B C20B C15B 120.0 . . ?
C22 C21 C26 120.0 . . ?
C22 C21 C8 119.6(2) . . ?
C26 C21 C8 120.3(2) . . ?
C23 C22 C21 120.0 . . ?
C24 C23 C22 120.0 . . ?
C23 C24 C25 120.0 . . ?
C26 C25 C24 120.0 . . ?
C25 C26 C21 120.0 . . ?
C27 C28 C29 114.1(6) . . ?
C30 C29 C28 113.5(4) . . ?
N4 C30 C29 110.1(4) . . ?
N4 C31 C32 120.5(4) . . ?
N4 C31 S3 123.2(4) . . ?
C32 C31 S3 116.3(3) . . ?
N5 C32 C33 108.5(4) . . ?
N5 C32 C31 114.7(4) . . ?
C33 C32 C31 136.8(4) . . ?
C34 C33 C32 107.0(4) . . ?
C34 C33 C41 125.6(4) . . ?
C32 C33 C41 127.5(4) . . ?
C33 C34 C35 106.8(4) . . ?
C33 C34 C47 126.2(3) . . ?
C35 C34 C47 126.7(4) . . ?
N5 C35 C34 108.8(4) . . ?
N5 C35 C36 114.8(4) . . ?
C34 C35 C36 136.4(4) . . ?
N6 C36 C35 120.1(4) . . ?
N6 C36 S4 122.4(3) . . ?
C35 C36 S4 117.5(3) . . ?
N6 C37 C38 107.5(5) . . ?
C39 C38 C37 112.4(8) . . ?
C40 C39 C38 122.9(11) . . ?
C42 C41 C46 120.0 . . ?
C42 C41 C33 120.3(2) . . ?
C46 C41 C33 119.6(2) . . ?
C41 C42 C43 120.0 . . ?
C42 C43 C44 120.0 . . ?
C43 C44 C45 120.0 . . ?
C46 C45 C44 120.0 . . ?
C45 C46 C41 120.0 . . ?
C48 C47 C52 120.0 . . ?
C48 C47 C34 118.7(2) . . ?
C52 C47 C34 121.2(2) . . ?
C47 C48 C49 120.0 . . ?
C50 C49 C48 120.0 . . ?
C49 C50 C51 120.0 . . ?
C52 C51 C50 120.0 . . ?
C51 C52 C47 120.0 . . ?
C5 N1 C4 121.5(4) . . ?
C6 N2 C9 108.6(3) . . ?
C6 N2 Co1 126.3(3) . . ?
C9 N2 Co1 125.0(3) . . ?
C10 N3 C11 123.3(4) . . ?
C31 N4 C30 123.7(4) . . ?
C35 N5 C32 108.9(3) . . ?
C35 N5 Co1 125.2(3) . . ?
C32 N5 Co1 125.9(3) . . ?
C36 N6 C37 125.8(4) . . ?
C5 S1 Co1 98.44(16) . . ?
C10 S2 Co1 98.83(16) . . ?
C31 S3 Co1 98.69(16) . . ?
C36 S4 Co1 98.02(16) . . ?
N2 Co1 N5 179.57(17) . . ?
N2 Co1 S2 84.68(12) . . ?
N5 Co1 S2 95.30(11) . . ?
N2 Co1 S3 95.19(12) . . ?
N5 Co1 S3 84.38(12) . . ?
S2 Co1 S3 91.22(6) . . ?
N2 Co1 S1 84.09(12) . . ?
N5 Co1 S1 95.94(11) . . ?
S2 Co1 S1 168.75(5) . . ?
S3 Co1 S1 90.33(6) . . ?
N2 Co1 S4 96.07(12) . . ?
N5 Co1 S4 84.36(12) . . ?
S2 Co1 S4 89.28(6) . . ?
S3 Co1 S4 168.73(5) . . ?
S1 Co1 S4 91.37(6) . . ?

loop_
_geom_bond_atom_site_label_1
_geom_bond_atom_site_label_2
_geom_bond_distance
_geom_bond_site_symmetry_2
_geom_bond_publ_flag
C1A C2A 1.54(2) . ?
C2A C3 1.483(9) . ?
C3 C4 1.525(8) . ?
C4 N1 1.464(7) . ?
C5 N1 1.314(6) . ?
C5 C6 1.447(6) . ?
C5 S1 1.723(5) . ?
C6 N2 1.351(5) . ?
C6 C7 1.422(6) . ?
C7 C8 1.389(6) . ?
C7 C15A 1.500(5) . ?
C7 C15B 1.525(10) . ?
C8 C9 1.428(6) . ?
C8 C21 1.496(5) . ?
C9 N2 1.370(5) . ?
C9 C10 1.447(6) . ?
C10 N3 1.317(6) . ?
C10 S2 1.710(4) . ?
C11 N3 1.451(6) . ?
C11 C12A 1.499(7) . ?
C12A C13A 1.317(11) . ?
C13A C14A 1.520(13) . ?
C13B C14B 1.535(19) . ?
C15A C16A 1.3900 . ?
C15A C20A 1.3900 . ?
C16A C17A 1.3900 . ?
C17A C18A 1.3900 . ?
C18A C19A 1.3900 . ?
C19A C20A 1.3900 . ?
C15B C16B 1.3900 . ?
C15B C20B 1.3900 . ?
C16B C17B 1.3900 . ?
C17B C18B 1.3900 . ?
C18B C19B 1.3900 . ?
C19B C20B 1.3900 . ?
C21 C22 1.3900 . ?
C21 C26 1.3900 . ?
C22 C23 1.3900 . ?
C23 C24 1.3900 . ?
C24 C25 1.3900 . ?
C25 C26 1.3900 . ?
C27 C28 1.448(9) . ?
C28 C29 1.529(8) . ?
C29 C30 1.508(7) . ?
C30 N4 1.451(6) . ?
C31 N4 1.305(6) . ?
C31 C32 1.442(6) . ?
C31 S3 1.732(4) . ?
C32 N5 1.364(5) . ?
C32 C33 1.424(6) . ?
C33 C34 1.395(6) . ?
C33 C41 1.501(5) . ?
C34 C35 1.421(6) . ?
C34 C47 1.500(5) . ?
C35 N5 1.364(6) . ?
C35 C36 1.437(6) . ?
C36 N6 1.316(6) . ?
C36 S4 1.707(4) . ?
C37 N6 1.471(7) . ?
C37 C38 1.585(11) . ?
C38 C39 1.460(12) . ?
C39 C40 1.398(12) . ?
C41 C42 1.3900 . ?
C41 C46 1.3900 . ?
C42 C43 1.3900 . ?
C43 C44 1.3900 . ?
C44 C45 1.3900 . ?
C45 C46 1.3900 . ?
C47 C48 1.3900 . ?
C47 C52 1.3900 . ?
C48 C49 1.3900 . ?
C49 C50 1.3900 . ?
C50 C51 1.3900 . ?
C51 C52 1.3900 . ?
N2 Co1 1.860(3) . ?
N5 Co1 1.860(3) . ?
S1 Co1 2.2879(14) . ?
S2 Co1 2.2751(14) . ?
S3 Co1 2.2798(15) . ?
S4 Co1 2.2976(15) . ?
